data_7150903
loop_
_publ_author_name
'Karatas, Bet\"ul'
'Rendler, Sebastian'
'Fr\"ohlich, Roland'
'Oestreich, Martin'

_publ_section_title
;
 Kinetic resolution of donor-functionalised tertiary alcohols by
 Cu--H-catalysed stereoselective silylation using a strained
 silicon-stereogenic silane
;
_journal_issue 8
_journal_name_full 'Organic &amp;  Biomolecular Chemistry'
_journal_page_first 1435
_journal_page_last 1440
_journal_paper_doi 10.1039/b802186d
_journal_volume 6
_journal_year 2008
_chemical_formula_sum 'C18 H20 Cl N O Si'
_chemical_formula_weight 329.89
_chemical_name_systematic
;
?
;
_space_group_IT_number 19
_symmetry_cell_setting orthorhombic
_symmetry_space_group_name_Hall 'P 2ac 2ab'
_symmetry_space_group_name_H-M 'P 21 21 21'
_atom_sites_solution_hydrogens geom
_atom_sites_solution_primary direct
_atom_sites_solution_secondary difmap
_audit_creation_method SHELXL-97
_cell_angle_alpha 90.00
_cell_angle_beta 90.00
_cell_angle_gamma 90.00
_cell_formula_units_Z 4
_cell_length_a 5.9900(3)
_cell_length_b 15.6120(8)
_cell_length_c 19.9389(10)
_cell_measurement_reflns_used 2887
_cell_measurement_temperature 223(2)
_cell_measurement_theta_max 68.25
_cell_measurement_theta_min 0.88
_cell_volume 1864.60(16)
_computing_cell_refinement 'Collect (Nonius B.V., 1998)'
_computing_data_collection 'Collect (Nonius B.V., 1998)'
_computing_data_reduction 'Denzo-SMN (Otwinowski & Minor, 1997)'
_computing_molecular_graphics 'SCHAKAL (Keller, 1997)'
_computing_publication_material 'SHELXL-97 (Sheldrick, 1997)'
_computing_structure_refinement 'SHELXL-97 (Sheldrick, 1997)'
_computing_structure_solution 'SHELXS-97 (Sheldrick, 1990)'
_diffrn_ambient_temperature 223(2)
_diffrn_measured_fraction_theta_full 0.968
_diffrn_measured_fraction_theta_max 0.968
_diffrn_measurement_device_type 'Nonius KappaCCD APEXII'
_diffrn_measurement_method '\w and \f scans'
_diffrn_radiation_monochromator graphite
_diffrn_radiation_source 'fine-focus sealed tube'
_diffrn_radiation_type CuK\a
_diffrn_radiation_wavelength 1.54178
_diffrn_reflns_av_R_equivalents 0.050
_diffrn_reflns_av_sigmaI/netI 0.0302
_diffrn_reflns_limit_h_max 7
_diffrn_reflns_limit_h_min -7
_diffrn_reflns_limit_k_max 18
_diffrn_reflns_limit_k_min -18
_diffrn_reflns_limit_l_max 23
_diffrn_reflns_limit_l_min -23
_diffrn_reflns_number 10021
_diffrn_reflns_theta_full 67.99
_diffrn_reflns_theta_max 67.99
_diffrn_reflns_theta_min 5.26
_exptl_absorpt_coefficient_mu 2.428
_exptl_absorpt_correction_T_max 0.7933
_exptl_absorpt_correction_T_min 0.6424
_exptl_absorpt_correction_type multi-scan
_exptl_absorpt_process_details 'Denzo (Otwinowski, Borek, Majewski & Minor, 2003)'
_exptl_crystal_colour colourless
_exptl_crystal_density_diffrn 1.175
_exptl_crystal_density_method 'not measured'
_exptl_crystal_description column
_exptl_crystal_F_000 696
_exptl_crystal_size_max 0.20
_exptl_crystal_size_mid 0.10
_exptl_crystal_size_min 0.10
_refine_diff_density_max 0.123
_refine_diff_density_min -0.144
_refine_diff_density_rms 0.033
_refine_ls_abs_structure_details 'Flack H D (1983), Acta Cryst. A39, 876-881'
_refine_ls_abs_structure_Flack 0.00(2)
_refine_ls_extinction_method none
_refine_ls_goodness_of_fit_ref 1.038
_refine_ls_hydrogen_treatment riding
_refine_ls_matrix_type full
_refine_ls_number_parameters 203
_refine_ls_number_reflns 3219
_refine_ls_number_restraints 0
_refine_ls_restrained_S_all 1.038
_refine_ls_R_factor_all 0.0460
_refine_ls_R_factor_gt 0.0408
_refine_ls_shift/su_max 0.001
_refine_ls_shift/su_mean 0.000
_refine_ls_structure_factor_coef Fsqd
_refine_ls_weighting_details 'calc w=1/[\s^2^(Fo^2^)+(0.0393P)^2^+0.6263P] where P=(Fo^2^+2Fc^2^)/3'
_refine_ls_weighting_scheme calc
_refine_ls_wR_factor_gt 0.0956
_refine_ls_wR_factor_ref 0.0998
_reflns_number_gt 2928
_reflns_number_total 3219
_reflns_threshold_expression >2sigma(I)
_cod_data_source_file b802186d.txt
_cod_data_source_block ost4391
_cod_original_sg_symbol_H-M P212121
_cod_database_code 7150903

loop_
_symmetry_equiv_pos_as_xyz
'x, y, z'
'-x+1/2, -y, z+1/2'
'-x, y+1/2, -z+1/2'
'x+1/2, -y+1/2, -z'

loop_
_atom_site_label
_atom_site_type_symbol
_atom_site_fract_x
_atom_site_fract_y
_atom_site_fract_z
_atom_site_U_iso_or_equiv
_atom_site_adp_type
_atom_site_occupancy
_atom_site_symmetry_multiplicity
_atom_site_calc_flag
_atom_site_refinement_flags
_atom_site_disorder_assembly
_atom_site_disorder_group
Cl1 Cl 0.23502(15) 0.48059(4) 0.98568(3) 0.0735(2) Uani 1 1 d . . .
Si1 Si 0.37964(14) 0.18528(7) 1.37428(4) 0.0758(3) Uani 1 1 d . . .
O1 O -0.1344(3) 0.15947(12) 1.17092(10) 0.0581(5) Uani 1 1 d . . .
H1 H -0.1569 0.1105 1.1857 0.087 Uiso 1 1 calc R . .
N1 N 0.0169(4) -0.00234(15) 1.20667(14) 0.0707(7) Uani 1 1 d . . .
C1 C 0.0998(4) 0.17380(16) 1.16501(11) 0.0459(5) Uani 1 1 d . . .
C2 C 0.1955(4) 0.18774(16) 1.23290(11) 0.0486(5) Uani 1 1 d . . .
C3 C 0.2706(4) 0.19212(17) 1.28825(12) 0.0564(6) Uani 1 1 d . . .
C4 C 0.6850(6) 0.1744(5) 1.3687(2) 0.158(3) Uani 1 1 d . . .
H4A H 0.7218 0.1257 1.3406 0.237 Uiso 1 1 calc R . .
H4B H 0.7462 0.1657 1.4132 0.237 Uiso 1 1 calc R . .
H4C H 0.7479 0.2261 1.3494 0.237 Uiso 1 1 calc R . .
C5 C 0.2600(7) 0.0875(3) 1.4129(2) 0.1140(14) Uani 1 1 d . . .
H5A H 0.1001 0.0945 1.4181 0.171 Uiso 1 1 calc R . .
H5B H 0.3278 0.0782 1.4565 0.171 Uiso 1 1 calc R . .
H5C H 0.2897 0.0386 1.3842 0.171 Uiso 1 1 calc R . .
C6 C 0.2904(8) 0.2817(3) 1.42083(17) 0.1224(16) Uani 1 1 d . . .
H6A H 0.3653 0.3317 1.4026 0.184 Uiso 1 1 calc R . .
H6B H 0.3288 0.2754 1.4678 0.184 Uiso 1 1 calc R . .
H6C H 0.1301 0.2888 1.4165 0.184 Uiso 1 1 calc R . .
C7 C 0.2161(5) 0.09531(14) 1.13361(12) 0.0500(6) Uani 1 1 d . . .
H7A H 0.1434 0.0821 1.0908 0.060 Uiso 1 1 calc R . .
H7B H 0.3718 0.1102 1.1240 0.060 Uiso 1 1 calc R . .
C8 C 0.2122(4) 0.01648(16) 1.17690(12) 0.0510(6) Uani 1 1 d . . .
C9 C 0.3997(5) -0.03298(18) 1.18591(15) 0.0645(7) Uani 1 1 d . . .
H9 H 0.5353 -0.0176 1.1655 0.077 Uiso 1 1 calc R . .
C10 C 0.3861(6) -0.1053(2) 1.22529(17) 0.0773(9) Uani 1 1 d . . .
H10 H 0.5115 -0.1409 1.2308 0.093 Uiso 1 1 calc R . .
C11 C 0.1899(6) -0.1251(2) 1.25621(18) 0.0803(10) Uani 1 1 d . . .
H11 H 0.1766 -0.1740 1.2833 0.096 Uiso 1 1 calc R . .
C12 C 0.0133(6) -0.0713(2) 1.2465(2) 0.0855(10) Uani 1 1 d . . .
H12 H -0.1202 -0.0836 1.2693 0.103 Uiso 1 1 calc R . .
C13 C 0.1339(4) 0.25131(15) 1.12023(11) 0.0446(5) Uani 1 1 d . . .
C14 C -0.0325(4) 0.27699(17) 1.07606(12) 0.0558(6) Uani 1 1 d . . .
H14 H -0.1678 0.2466 1.0743 0.067 Uiso 1 1 calc R . .
C15 C -0.0006(5) 0.34690(18) 1.03464(13) 0.0595(7) Uani 1 1 d . . .
H15 H -0.1137 0.3637 1.0047 0.071 Uiso 1 1 calc R . .
C16 C 0.1968(5) 0.39181(16) 1.03726(12) 0.0546(6) Uani 1 1 d . . .
C17 C 0.3646(5) 0.36627(17) 1.07995(14) 0.0575(6) Uani 1 1 d . . .
H17 H 0.5000 0.3966 1.0813 0.069 Uiso 1 1 calc R . .
C18 C 0.3335(4) 0.29581(16) 1.12092(13) 0.0534(6) Uani 1 1 d . . .
H18 H 0.4493 0.2780 1.1495 0.064 Uiso 1 1 calc R . .

loop_
_atom_site_aniso_label
_atom_site_aniso_U_11
_atom_site_aniso_U_22
_atom_site_aniso_U_33
_atom_site_aniso_U_23
_atom_site_aniso_U_13
_atom_site_aniso_U_12
Cl1 0.0963(5) 0.0626(4) 0.0617(4) 0.0127(3) 0.0056(4) 0.0093(4)
Si1 0.0604(4) 0.1214(8) 0.0455(4) 0.0085(5) -0.0057(4) -0.0056(5)
O1 0.0397(9) 0.0702(12) 0.0644(11) 0.0042(9) -0.0010(8) -0.0041(8)
N1 0.0543(13) 0.0681(16) 0.0897(17) 0.0230(13) 0.0071(13) -0.0077(12)
C1 0.0392(12) 0.0547(14) 0.0437(11) -0.0023(11) -0.0013(10) -0.0017(11)
C2 0.0477(13) 0.0526(13) 0.0455(12) -0.0020(11) 0.0006(10) 0.0009(11)
C3 0.0556(14) 0.0619(15) 0.0519(13) -0.0022(12) 0.0011(12) 0.0020(14)
C4 0.068(2) 0.320(8) 0.086(3) 0.057(4) -0.016(2) -0.007(4)
C5 0.108(3) 0.134(3) 0.100(3) 0.053(3) 0.004(3) 0.020(3)
C6 0.152(4) 0.154(4) 0.0602(19) -0.028(2) 0.011(2) -0.038(3)
C7 0.0551(14) 0.0487(13) 0.0462(12) -0.0011(10) 0.0011(12) -0.0014(11)
C8 0.0533(14) 0.0497(12) 0.0499(12) 0.0009(11) -0.0002(12) -0.0028(12)
C9 0.0599(16) 0.0587(16) 0.0747(18) 0.0121(14) 0.0100(15) -0.0009(14)
C10 0.076(2) 0.0640(18) 0.092(2) 0.0216(17) -0.0007(19) 0.0037(16)
C11 0.077(2) 0.072(2) 0.093(2) 0.0297(18) -0.0069(18) -0.0146(17)
C12 0.0635(18) 0.088(2) 0.105(3) 0.033(2) 0.0067(18) -0.0186(19)
C13 0.0464(12) 0.0459(12) 0.0414(11) -0.0038(10) -0.0026(11) 0.0033(10)
C14 0.0511(14) 0.0648(15) 0.0514(13) -0.0007(13) -0.0071(12) -0.0008(13)
C15 0.0579(16) 0.0731(17) 0.0476(14) 0.0052(13) -0.0103(12) 0.0085(14)
C16 0.0681(17) 0.0506(13) 0.0451(12) -0.0023(11) 0.0013(12) 0.0115(13)
C17 0.0571(15) 0.0518(14) 0.0636(15) 0.0020(13) -0.0021(14) -0.0025(12)
C18 0.0520(15) 0.0538(14) 0.0543(13) 0.0046(12) -0.0092(11) -0.0006(11)

loop_
_atom_type_symbol
_atom_type_description
_atom_type_scat_dispersion_real
_atom_type_scat_dispersion_imag
_atom_type_scat_source
C C 0.0181 0.0091 'International Tables Vol C Tables 4.2.6.8 and 6.1.1.4'
H H 0.0000 0.0000 'International Tables Vol C Tables 4.2.6.8 and 6.1.1.4'
N N 0.0311 0.0180 'International Tables Vol C Tables 4.2.6.8 and 6.1.1.4'
O O 0.0492 0.0322 'International Tables Vol C Tables 4.2.6.8 and 6.1.1.4'
Si Si 0.2541 0.3302 'International Tables Vol C Tables 4.2.6.8 and 6.1.1.4'
Cl Cl 0.3639 0.7018 'International Tables Vol C Tables 4.2.6.8 and 6.1.1.4'

loop_
_geom_angle_atom_site_label_1
_geom_angle_atom_site_label_2
_geom_angle_atom_site_label_3
_geom_angle
_geom_angle_site_symmetry_1
_geom_angle_site_symmetry_3
_geom_angle_publ_flag
C3 Si1 C4 107.57(16) . . ?
C3 Si1 C6 108.57(17) . . ?
C4 Si1 C6 113.2(3) . . ?
C3 Si1 C5 107.33(18) . . ?
C4 Si1 C5 109.5(3) . . ?
C6 Si1 C5 110.5(2) . . ?
C12 N1 C8 116.9(3) . . ?
O1 C1 C2 109.10(19) . . ?
O1 C1 C13 107.81(19) . . ?
C2 C1 C13 111.6(2) . . ?
O1 C1 C7 110.7(2) . . ?
C2 C1 C7 108.19(19) . . ?
C13 C1 C7 109.51(18) . . ?
C3 C2 C1 174.8(3) . . ?
C2 C3 Si1 173.3(3) . . ?
C8 C7 C1 114.2(2) . . ?
N1 C8 C9 122.0(2) . . ?
N1 C8 C7 116.5(2) . . ?
C9 C8 C7 121.5(2) . . ?
C8 C9 C10 119.1(3) . . ?
C11 C10 C9 119.6(3) . . ?
C10 C11 C12 117.8(3) . . ?
N1 C12 C11 124.5(3) . . ?
C18 C13 C14 118.8(2) . . ?
C18 C13 C1 120.7(2) . . ?
C14 C13 C1 120.5(2) . . ?
C15 C14 C13 120.5(2) . . ?
C16 C15 C14 119.9(2) . . ?
C17 C16 C15 120.2(2) . . ?
C17 C16 Cl1 120.0(2) . . ?
C15 C16 Cl1 119.7(2) . . ?
C16 C17 C18 119.9(3) . . ?
C17 C18 C13 120.7(2) . . ?

loop_
_geom_bond_atom_site_label_1
_geom_bond_atom_site_label_2
_geom_bond_distance
_geom_bond_site_symmetry_2
_geom_bond_publ_flag
Cl1 C16 1.741(3) . ?
Si1 C3 1.838(3) . ?
Si1 C4 1.840(4) . ?
Si1 C6 1.848(4) . ?
Si1 C5 1.854(4) . ?
O1 C1 1.426(3) . ?
N1 C12 1.338(4) . ?
N1 C8 1.345(3) . ?
C1 C2 1.486(3) . ?
C1 C13 1.518(3) . ?
C1 C7 1.542(3) . ?
C2 C3 1.194(3) . ?
C7 C8 1.503(3) . ?
C8 C9 1.374(4) . ?
C9 C10 1.378(4) . ?
C10 C11 1.363(5) . ?
C11 C12 1.364(5) . ?
C13 C18 1.383(3) . ?
C13 C14 1.389(3) . ?
C14 C15 1.382(4) . ?
C15 C16 1.376(4) . ?
C16 C17 1.376(4) . ?
C17 C18 1.383(4) . ?

loop_
_geom_torsion_atom_site_label_1
_geom_torsion_atom_site_label_2
_geom_torsion_atom_site_label_3
_geom_torsion_atom_site_label_4
_geom_torsion
_geom_torsion_site_symmetry_1
_geom_torsion_site_symmetry_2
_geom_torsion_site_symmetry_3
_geom_torsion_site_symmetry_4
_geom_torsion_publ_flag
O1 C1 C7 C8 -66.8(3) . . . . ?
C2 C1 C7 C8 52.7(3) . . . . ?
C13 C1 C7 C8 174.5(2) . . . . ?
C12 N1 C8 C9 0.8(4) . . . . ?
C12 N1 C8 C7 -178.6(3) . . . . ?
C1 C7 C8 N1 44.6(3) . . . . ?
C1 C7 C8 C9 -134.8(3) . . . . ?
N1 C8 C9 C10 1.7(4) . . . . ?
C7 C8 C9 C10 -179.0(3) . . . . ?
C8 C9 C10 C11 -2.1(5) . . . . ?
C9 C10 C11 C12 0.0(6) . . . . ?
C8 N1 C12 C11 -3.0(6) . . . . ?
C10 C11 C12 N1 2.6(6) . . . . ?
O1 C1 C13 C18 160.7(2) . . . . ?
C2 C1 C13 C18 41.0(3) . . . . ?
C7 C1 C13 C18 -78.8(3) . . . . ?
O1 C1 C13 C14 -21.5(3) . . . . ?
C2 C1 C13 C14 -141.3(2) . . . . ?
C7 C1 C13 C14 99.0(3) . . . . ?
C18 C13 C14 C15 -1.4(4) . . . . ?
C1 C13 C14 C15 -179.2(2) . . . . ?
C13 C14 C15 C16 -0.3(4) . . . . ?
C14 C15 C16 C17 1.4(4) . . . . ?
C14 C15 C16 Cl1 -179.3(2) . . . . ?
C15 C16 C17 C18 -0.8(4) . . . . ?
Cl1 C16 C17 C18 179.9(2) . . . . ?
C16 C17 C18 C13 -1.0(4) . . . . ?
C14 C13 C18 C17 2.1(4) . . . . ?
C1 C13 C18 C17 179.8(2) . . . . ?

loop_
_cod_related_entry_id
_cod_related_entry_database
_cod_related_entry_code
1 ChemSpider 21194799
